data_2219784
loop_
_publ_author_name
'Liu, Dong-Qing'
'Yan, Fan-Yong'

_publ_section_title
(<i>E</i>)-3-(2-Chloro-3,3,3-trifluoroprop-1-enyl)-2,2-dimethyl-<i>N</i>-(2-naphthyl)cyclopropanecarboxamide
_journal_coeditor_code BT2796
_journal_issue 11
_journal_name_full 'Acta Crystallographica Section E'
_journal_page_first o2191
_journal_paper_doi 10.1107/S1600536808032078
_journal_volume 64
_journal_year 2008
_chemical_formula_iupac 'C19 H17 Cl F3 N O'
_chemical_formula_moiety 'C19 H17 Cl F3 N O'
_chemical_formula_sum 'C19 H17 Cl F3 N O'
_chemical_formula_weight 367.79
_chemical_name_systematic
;
(<i>E</i>)-3-(2-Chloro-3,3,3-trifluoroprop-1-enyl)-2,2-dimethyl-
<i>N</i>-(2-naphthyl)cyclopropanecarboxamide
;
_space_group_IT_number 19
_symmetry_cell_setting orthorhombic
_symmetry_space_group_name_Hall 'P 2ac 2ab'
_symmetry_space_group_name_H-M 'P 21 21 21'
_atom_sites_solution_hydrogens geom
_atom_sites_solution_primary direct
_atom_sites_solution_secondary difmap
_audit_creation_method SHELXL97
_cell_angle_alpha 90.00
_cell_angle_beta 90.00
_cell_angle_gamma 90.00
_cell_formula_units_Z 8
_cell_length_a 9.6310(8)
_cell_length_b 16.9090(16)
_cell_length_c 22.485(2)
_cell_measurement_reflns_used 9431
_cell_measurement_temperature 113(2)
_cell_measurement_theta_max 27.9
_cell_measurement_theta_min 1.2
_cell_volume 3661.7(6)
_computing_cell_refinement 'CrystalClear (Rigaku/MSC, 2005)'
_computing_data_collection 'CrystalClear (Rigaku/MSC, 2005)'
_computing_data_reduction 'CrystalClear (Rigaku/MSC, 2005)'
_computing_molecular_graphics 'SHELXTL (Bruker, 1997)'
_computing_publication_material 'CrystalStructure (Rigaku/MSC, 2005)'
_computing_structure_refinement 'SHELXL97 (Sheldrick, 2008)'
_computing_structure_solution 'SHELXS97 (Sheldrick, 2008)'
_diffrn_ambient_temperature 113(2)
_diffrn_detector_area_resol_mean 14.63
_diffrn_measured_fraction_theta_full 0.999
_diffrn_measured_fraction_theta_max 0.999
_diffrn_measurement_device_type 'Rigaku Saturn'
_diffrn_measurement_method \w
_diffrn_radiation_monochromator confocal
_diffrn_radiation_source 'rotating anode'
_diffrn_radiation_type MoK\a
_diffrn_radiation_wavelength 0.71070
_diffrn_reflns_av_R_equivalents 0.0460
_diffrn_reflns_av_sigmaI/netI 0.0390
_diffrn_reflns_limit_h_max 12
_diffrn_reflns_limit_h_min -12
_diffrn_reflns_limit_k_max 21
_diffrn_reflns_limit_k_min -22
_diffrn_reflns_limit_l_max 29
_diffrn_reflns_limit_l_min -29
_diffrn_reflns_number 34375
_diffrn_reflns_theta_full 27.86
_diffrn_reflns_theta_max 27.86
_diffrn_reflns_theta_min 1.51
_diffrn_standards_decay_% 0
_diffrn_standards_interval_count 0
_diffrn_standards_interval_time 0
_diffrn_standards_number 0
_exptl_absorpt_coefficient_mu 0.243
_exptl_absorpt_correction_T_max 0.9667
_exptl_absorpt_correction_T_min 0.9262
_exptl_absorpt_correction_type multi-scan
_exptl_absorpt_process_details '(CrystalClear; Rigaku/MSC, 2005)'
_exptl_crystal_colour colourless
_exptl_crystal_density_diffrn 1.334
_exptl_crystal_density_method 'not measured'
_exptl_crystal_description block
_exptl_crystal_F_000 1520
_exptl_crystal_size_max 0.32
_exptl_crystal_size_mid 0.22
_exptl_crystal_size_min 0.14
_refine_diff_density_max 0.225
_refine_diff_density_min -0.275
_refine_ls_abs_structure_details 'Flack (1983), with how many Friedel pairs?'
_refine_ls_abs_structure_Flack -0.05(6)
_refine_ls_extinction_method none
_refine_ls_goodness_of_fit_ref 1.135
_refine_ls_hydrogen_treatment mixed
_refine_ls_matrix_type full
_refine_ls_number_parameters 473
_refine_ls_number_reflns 8701
_refine_ls_number_restraints 0
_refine_ls_restrained_S_all 1.135
_refine_ls_R_factor_all 0.0569
_refine_ls_R_factor_gt 0.0533
_refine_ls_shift/su_max 0.004
_refine_ls_shift/su_mean 0.000
_refine_ls_structure_factor_coef Fsqd
_refine_ls_weighting_details 'calc w = 1/[\s^2^(Fo^2^)+(0.0431P)^2^+0.7651P] where P=(Fo^2^+2Fc^2^)/3'
_refine_ls_weighting_scheme calc
_refine_ls_wR_factor_gt 0.1136
_refine_ls_wR_factor_ref 0.1154
_reflns_number_gt 8283
_reflns_number_total 8701
_reflns_threshold_expression I>2\s(I)
_cod_data_source_file bt2796.cif
_cod_data_source_block I
_cod_original_cell_volume 3661.6(6)
_cod_database_code 2219784
_cod_database_fobs_code 2219784

loop_
_symmetry_equiv_pos_as_xyz
'x, y, z'
'x+1/2, -y+1/2, -z'
'-x, y+1/2, -z+1/2'
'-x+1/2, -y, z+1/2'

loop_
_atom_site_type_symbol
_atom_site_label
_atom_site_fract_x
_atom_site_fract_y
_atom_site_fract_z
_atom_site_U_iso_or_equiv
_atom_site_adp_type
_atom_site_calc_flag
_atom_site_refinement_flags
_atom_site_occupancy
Cl Cl1 0.67199(8) 0.75840(5) 0.01612(3) 0.05570(19) Uani d . 1
Cl Cl2 0.2270(3) 0.5061(5) 0.02545(13) 0.0676(12) Uani d P 0.653(15)
Cl Cl2' 0.2403(3) 0.5502(9) 0.0412(4) 0.070(3) Uani d P 0.347(15)
F F1 0.9051(2) 0.85834(13) 0.05947(11) 0.0915(7) Uani d . 1
F F2 0.94983(18) 0.73920(13) 0.08421(10) 0.0805(6) Uani d . 1
F F3 0.89532(17) 0.82357(13) 0.15124(9) 0.0722(5) Uani d . 1
F F4 0.43674(15) 0.43635(10) 0.16241(7) 0.0552(4) Uani d . 1
F F5 0.50212(16) 0.51978(12) 0.09630(9) 0.0693(5) Uani d . 1
F F6 0.44470(19) 0.40315(14) 0.07147(9) 0.0872(7) Uani d . 1
O O1 0.64390(15) 0.66486(10) 0.22636(7) 0.0378(4) Uani d . 1
O O2 0.14813(15) 0.59263(9) 0.24189(7) 0.0329(3) Uani d . 1
N N1 0.45095(19) 0.59688(11) 0.25494(8) 0.0291(4) Uani d . 1
N N2 -0.05216(19) 0.66161(11) 0.25605(8) 0.0283(4) Uani d . 1
C C1 0.5205(2) 0.64882(12) 0.21976(10) 0.0277(4) Uani d . 1
C C2 0.4298(2) 0.68560(12) 0.17359(9) 0.0264(4) Uani d . 1
H H2 0.3594 0.6491 0.1558 0.032 Uiso calc R 1
C C3 0.3824(2) 0.77078(13) 0.17939(9) 0.0304(5) Uani d . 1
C C4 0.4844(2) 0.74882(13) 0.13117(9) 0.0302(5) Uani d . 1
H H4 0.4443 0.7468 0.0902 0.036 Uiso calc R 1
C C5 0.6308(2) 0.77356(13) 0.13406(10) 0.0324(5) Uani d . 1
H H5 0.6664 0.7866 0.1722 0.039 Uiso calc R 1
C C6 0.7173(2) 0.77930(14) 0.08877(11) 0.0362(5) Uani d . 1
C C7 0.8664(3) 0.80168(18) 0.09634(14) 0.0542(7) Uani d . 1
C C8 0.4284(3) 0.81968(14) 0.23245(11) 0.0390(5) Uani d . 1
H H8A 0.5227 0.8042 0.2440 0.059 Uiso calc R 1
H H8B 0.3649 0.8105 0.2658 0.059 Uiso calc R 1
H H8C 0.4274 0.8759 0.2218 0.059 Uiso calc R 1
C C9 0.2351(2) 0.78755(15) 0.15899(11) 0.0387(5) Uani d . 1
H H9A 0.2280 0.8427 0.1460 0.058 Uiso calc R 1
H H9B 0.1707 0.7783 0.1920 0.058 Uiso calc R 1
H H9C 0.2116 0.7524 0.1258 0.058 Uiso calc R 1
C C10 0.5010(2) 0.55608(12) 0.30557(9) 0.0283(4) Uani d . 1
C C11 0.4000(2) 0.51516(13) 0.33956(10) 0.0322(5) Uani d . 1
H H11 0.3058 0.5150 0.3270 0.039 Uiso calc R 1
C C12 0.4372(3) 0.47600(14) 0.39024(10) 0.0358(5) Uani d . 1
H H12 0.3683 0.4484 0.4123 0.043 Uiso calc R 1
C C13 0.5761(3) 0.47564(13) 0.41061(10) 0.0343(5) Uani d . 1
C C14 0.6182(3) 0.43805(14) 0.46424(11) 0.0431(6) Uani d . 1
H H14 0.5521 0.4097 0.4873 0.052 Uiso calc R 1
C C15 0.7531(3) 0.44237(15) 0.48295(12) 0.0470(6) Uani d . 1
H H15 0.7797 0.4176 0.5191 0.056 Uiso calc R 1
C C16 0.8524(3) 0.48304(15) 0.44914(11) 0.0443(6) Uani d . 1
H H16 0.9456 0.4859 0.4628 0.053 Uiso calc R 1
C C17 0.8165(2) 0.51854(14) 0.39682(10) 0.0374(5) Uani d . 1
H H17 0.8854 0.5449 0.3740 0.045 Uiso calc R 1
C C18 0.6773(2) 0.51631(13) 0.37624(10) 0.0312(4) Uani d . 1
C C19 0.6375(2) 0.55512(12) 0.32312(9) 0.0299(4) Uani d . 1
H H19 0.7058 0.5807 0.2994 0.036 Uiso calc R 1
C C20 0.0286(2) 0.60868(12) 0.22699(9) 0.0254(4) Uani d . 1
C C21 -0.0453(2) 0.56913(13) 0.17712(9) 0.0277(4) Uani d . 1
H H21 -0.1168 0.6026 0.1570 0.033 Uiso calc R 1
C C22 -0.0824(2) 0.48145(13) 0.18118(9) 0.0289(4) Uani d . 1
C C23 0.0254(2) 0.50805(13) 0.13649(9) 0.0288(4) Uani d . 1
H H23 -0.0081 0.5088 0.0944 0.035 Uiso calc R 1
C C24 0.1721(2) 0.48659(13) 0.14322(9) 0.0298(4) Uani d . 1
H H24 0.2022 0.4704 0.1816 0.036 Uiso calc R 1
C C25 0.2655(2) 0.48783(16) 0.10067(10) 0.0391(5) Uani d . 1
C C26 0.4110(3) 0.46160(17) 0.10780(12) 0.0463(6) Uani d . 1
C C27 -0.0401(2) 0.43473(14) 0.23534(10) 0.0355(5) Uani d . 1
H H27A -0.1138 0.4377 0.2653 0.053 Uiso calc R 1
H H27B 0.0459 0.4568 0.2517 0.053 Uiso calc R 1
H H27C -0.0249 0.3794 0.2241 0.053 Uiso calc R 1
C C28 -0.2230(2) 0.45972(15) 0.15708(11) 0.0395(5) Uani d . 1
H H28A -0.2247 0.4032 0.1474 0.059 Uiso calc R 1
H H28B -0.2418 0.4906 0.1211 0.059 Uiso calc R 1
H H28C -0.2941 0.4711 0.1870 0.059 Uiso calc R 1
C C29 -0.0231(2) 0.70345(12) 0.30899(10) 0.0282(4) Uani d . 1
C C30 -0.1384(2) 0.74173(12) 0.33609(10) 0.0333(5) Uani d . 1
H H30 -0.2276 0.7384 0.3182 0.040 Uiso calc R 1
C C31 -0.1216(3) 0.78325(14) 0.38760(11) 0.0384(5) Uani d . 1
H H31 -0.1997 0.8083 0.4052 0.046 Uiso calc R 1
C C32 0.0095(3) 0.78970(14) 0.41532(11) 0.0384(5) Uani d . 1
C C33 0.0309(3) 0.83374(15) 0.46851(12) 0.0491(7) Uani d . 1
H H33 -0.0450 0.8605 0.4865 0.059 Uiso calc R 1
C C34 0.1589(3) 0.83780(15) 0.49368(11) 0.0514(7) Uani d . 1
H H34 0.1715 0.8671 0.5293 0.062 Uiso calc R 1
C C35 0.2722(3) 0.79948(15) 0.46779(11) 0.0479(7) Uani d . 1
H H35 0.3611 0.8032 0.4859 0.057 Uiso calc R 1
C C36 0.2568(3) 0.75658(14) 0.41665(11) 0.0409(6) Uani d . 1
H H36 0.3347 0.7305 0.3997 0.049 Uiso calc R 1
C C37 0.1248(2) 0.75090(13) 0.38880(10) 0.0338(5) Uani d . 1
C C38 0.1057(2) 0.70761(12) 0.33494(10) 0.0312(5) Uani d . 1
H H38 0.1824 0.6816 0.3170 0.037 Uiso calc R 1
H H2A -0.132(3) 0.6668(13) 0.2440(9) 0.022(6) Uiso d . 1
H H1 0.365(3) 0.5892(15) 0.2472(11) 0.039(7) Uiso d . 1

loop_
_atom_site_aniso_label
_atom_site_aniso_U_11
_atom_site_aniso_U_22
_atom_site_aniso_U_33
_atom_site_aniso_U_12
_atom_site_aniso_U_13
_atom_site_aniso_U_23
Cl1 0.0553(4) 0.0665(4) 0.0453(3) -0.0042(3) 0.0152(3) -0.0084(3)
Cl2 0.0340(7) 0.136(3) 0.0327(7) 0.0050(11) 0.0050(5) 0.0149(14)
Cl2' 0.0385(13) 0.131(6) 0.040(3) -0.0058(19) -0.0029(12) 0.039(3)
F1 0.0505(11) 0.0977(14) 0.1265(18) -0.0318(11) -0.0061(12) 0.0623(14)
F2 0.0335(9) 0.0963(15) 0.1117(16) 0.0213(10) 0.0170(10) 0.0165(13)
F3 0.0329(9) 0.0979(14) 0.0857(13) -0.0179(9) -0.0102(9) 0.0028(11)
F4 0.0276(7) 0.0795(11) 0.0584(9) 0.0131(7) -0.0018(7) 0.0173(9)
F5 0.0238(8) 0.0884(13) 0.0956(14) -0.0049(8) 0.0092(8) 0.0256(11)
F6 0.0486(11) 0.1165(17) 0.0963(15) 0.0210(11) 0.0111(10) -0.0522(13)
O1 0.0180(7) 0.0449(9) 0.0506(9) -0.0053(7) -0.0075(7) 0.0136(8)
O2 0.0172(7) 0.0385(8) 0.0431(9) 0.0025(6) -0.0058(6) -0.0056(7)
N1 0.0168(8) 0.0326(9) 0.0380(10) -0.0030(7) -0.0057(8) 0.0016(8)
N2 0.0169(8) 0.0321(9) 0.0359(10) 0.0001(7) -0.0042(7) -0.0027(8)
C1 0.0196(10) 0.0286(10) 0.0351(11) 0.0003(8) -0.0020(8) -0.0005(9)
C2 0.0166(9) 0.0311(10) 0.0315(11) -0.0012(8) -0.0027(8) -0.0002(8)
C3 0.0241(10) 0.0331(11) 0.0338(11) 0.0020(9) -0.0005(9) 0.0052(9)
C4 0.0232(10) 0.0389(12) 0.0283(10) -0.0005(9) -0.0021(8) 0.0029(9)
C5 0.0251(11) 0.0345(11) 0.0375(11) 0.0006(9) -0.0051(9) 0.0047(9)
C6 0.0268(11) 0.0375(12) 0.0443(13) 0.0023(9) 0.0036(10) 0.0052(10)
C7 0.0314(14) 0.0605(17) 0.0706(19) -0.0041(13) 0.0048(13) 0.0268(15)
C8 0.0375(13) 0.0362(12) 0.0434(13) 0.0041(10) 0.0015(10) -0.0019(10)
C9 0.0244(11) 0.0462(13) 0.0455(13) 0.0066(10) 0.0006(10) 0.0105(11)
C10 0.0256(10) 0.0256(10) 0.0336(11) -0.0017(8) -0.0030(8) 0.0002(8)
C11 0.0264(10) 0.0332(11) 0.0372(11) -0.0040(9) -0.0008(9) -0.0022(9)
C12 0.0372(13) 0.0338(11) 0.0365(12) -0.0045(10) 0.0023(10) -0.0004(10)
C13 0.0405(13) 0.0285(10) 0.0337(11) 0.0042(10) -0.0016(10) -0.0047(9)
C14 0.0549(16) 0.0376(12) 0.0369(12) 0.0071(12) -0.0002(11) -0.0007(10)
C15 0.0618(18) 0.0434(14) 0.0359(12) 0.0157(13) -0.0104(12) -0.0018(11)
C16 0.0430(14) 0.0435(13) 0.0465(13) 0.0150(12) -0.0140(12) -0.0067(11)
C17 0.0328(12) 0.0372(11) 0.0421(12) 0.0097(10) -0.0086(10) -0.0051(10)
C18 0.0300(11) 0.0275(10) 0.0360(11) 0.0062(9) -0.0050(9) -0.0051(9)
C19 0.0233(10) 0.0292(10) 0.0372(11) 0.0000(8) -0.0023(9) 0.0001(9)
C20 0.0193(10) 0.0244(9) 0.0324(11) -0.0038(8) -0.0019(8) 0.0028(8)
C21 0.0168(9) 0.0337(10) 0.0327(11) 0.0026(8) -0.0031(8) 0.0011(9)
C22 0.0195(10) 0.0333(10) 0.0340(11) -0.0045(8) 0.0011(8) -0.0026(9)
C23 0.0203(10) 0.0375(11) 0.0288(10) -0.0013(9) -0.0019(8) -0.0043(9)
C24 0.0228(10) 0.0358(11) 0.0309(10) -0.0016(9) -0.0019(8) -0.0010(9)
C25 0.0253(11) 0.0556(15) 0.0365(12) 0.0023(11) 0.0034(9) 0.0058(11)
C26 0.0276(12) 0.0649(17) 0.0463(14) 0.0038(12) 0.0086(11) -0.0043(13)
C27 0.0314(12) 0.0349(11) 0.0401(12) -0.0040(10) 0.0051(10) 0.0034(10)
C28 0.0231(11) 0.0473(13) 0.0480(13) -0.0086(10) -0.0025(10) -0.0111(11)
C29 0.0255(10) 0.0261(10) 0.0331(11) -0.0047(8) -0.0008(9) -0.0004(8)
C30 0.0266(11) 0.0290(10) 0.0444(12) -0.0013(9) 0.0028(9) -0.0007(9)
C31 0.0342(13) 0.0323(11) 0.0488(14) -0.0008(10) 0.0067(11) -0.0032(10)
C32 0.0468(14) 0.0323(11) 0.0360(12) -0.0070(10) 0.0018(10) -0.0020(10)
C33 0.0654(19) 0.0384(13) 0.0434(14) -0.0113(13) 0.0072(13) -0.0069(11)
C34 0.075(2) 0.0415(14) 0.0380(13) -0.0180(14) -0.0051(14) -0.0040(11)
C35 0.0603(18) 0.0410(13) 0.0422(14) -0.0143(13) -0.0188(13) 0.0032(11)
C36 0.0441(14) 0.0369(12) 0.0417(12) -0.0079(11) -0.0108(11) 0.0018(10)
C37 0.0379(13) 0.0294(11) 0.0342(11) -0.0051(9) -0.0049(10) 0.0027(9)
C38 0.0253(10) 0.0304(10) 0.0379(12) -0.0001(8) -0.0027(9) -0.0026(9)

loop_
_atom_type_symbol
_atom_type_description
_atom_type_scat_dispersion_real
_atom_type_scat_dispersion_imag
_atom_type_scat_source
C C 0.0033 0.0016 'International Tables Vol C Tables 4.2.6.8 and 6.1.1.4'
H H 0.0000 0.0000 'International Tables Vol C Tables 4.2.6.8 and 6.1.1.4'
N N 0.0061 0.0033 'International Tables Vol C Tables 4.2.6.8 and 6.1.1.4'
O O 0.0106 0.0060 'International Tables Vol C Tables 4.2.6.8 and 6.1.1.4'
F F 0.0171 0.0103 'International Tables Vol C Tables 4.2.6.8 and 6.1.1.4'
Cl Cl 0.1484 0.1585 'International Tables Vol C Tables 4.2.6.8 and 6.1.1.4'

loop_
_geom_angle_atom_site_label_1
_geom_angle_atom_site_label_2
_geom_angle_atom_site_label_3
_geom_angle
Cl2' Cl2 C25 73.6(3)
Cl2 Cl2' C25 78.6(5)
C1 N1 C10 128.00(18)
C1 N1 H1 117.1(17)
C10 N1 H1 114.8(17)
C20 N2 C29 128.63(18)
C20 N2 H2A 116.8(15)
C29 N2 H2A 114.2(15)
O1 C1 N1 123.3(2)
O1 C1 C2 123.93(19)
N1 C1 C2 112.73(17)
C1 C2 C3 120.80(18)
C1 C2 C4 121.70(17)
C3 C2 C4 59.48(14)
C1 C2 H2 114.6
C3 C2 H2 114.6
C4 C2 H2 114.6
C4 C3 C2 60.57(14)
C4 C3 C8 120.59(19)
C2 C3 C8 119.82(18)
C4 C3 C9 115.91(18)
C2 C3 C9 115.64(19)
C8 C3 C9 114.12(19)
C5 C4 C3 121.43(19)
C5 C4 C2 120.08(18)
C3 C4 C2 59.95(14)
C5 C4 H4 114.8
C3 C4 H4 114.8
C2 C4 H4 114.8
C6 C5 C4 126.3(2)
C6 C5 H5 116.9
C4 C5 H5 116.9
C5 C6 C7 122.5(2)
C5 C6 Cl1 123.73(19)
C7 C6 Cl1 113.73(19)
F3 C7 F1 108.9(3)
F3 C7 F2 106.4(2)
F1 C7 F2 105.8(2)
F3 C7 C6 112.4(2)
F1 C7 C6 112.5(2)
F2 C7 C6 110.4(3)
C3 C8 H8A 109.5
C3 C8 H8B 109.5
H8A C8 H8B 109.5
C3 C8 H8C 109.5
H8A C8 H8C 109.5
H8B C8 H8C 109.5
C3 C9 H9A 109.5
C3 C9 H9B 109.5
H9A C9 H9B 109.5
C3 C9 H9C 109.5
H9A C9 H9C 109.5
H9B C9 H9C 109.5
C19 C10 N1 124.25(19)
C19 C10 C11 119.77(19)
N1 C10 C11 115.98(19)
C12 C11 C10 120.4(2)
C12 C11 H11 119.8
C10 C11 H11 119.8
C11 C12 C13 121.4(2)
C11 C12 H12 119.3
C13 C12 H12 119.3
C12 C13 C18 118.1(2)
C12 C13 C14 123.1(2)
C18 C13 C14 118.8(2)
C15 C14 C13 120.5(3)
C15 C14 H14 119.7
C13 C14 H14 119.7
C14 C15 C16 120.5(2)
C14 C15 H15 119.8
C16 C15 H15 119.8
C17 C16 C15 120.7(2)
C17 C16 H16 119.7
C15 C16 H16 119.7
C16 C17 C18 120.6(2)
C16 C17 H17 119.7
C18 C17 H17 119.7
C19 C18 C17 121.2(2)
C19 C18 C13 119.8(2)
C17 C18 C13 118.9(2)
C10 C19 C18 120.5(2)
C10 C19 H19 119.8
C18 C19 H19 119.8
O2 C20 N2 123.53(19)
O2 C20 C21 123.67(19)
N2 C20 C21 112.74(17)
C20 C21 C22 120.22(18)
C20 C21 C23 122.55(17)
C22 C21 C23 59.16(14)
C20 C21 H21 114.6
C22 C21 H21 114.6
C23 C21 H21 114.6
C28 C22 C27 113.99(19)
C28 C22 C23 116.81(18)
C27 C22 C23 120.43(18)
C28 C22 C21 115.22(19)
C27 C22 C21 119.57(18)
C23 C22 C21 60.75(14)
C24 C23 C22 121.26(19)
C24 C23 C21 122.10(18)
C22 C23 C21 60.09(13)
C24 C23 H23 114.3
C22 C23 H23 114.3
C21 C23 H23 114.3
C25 C24 C23 125.5(2)
C25 C24 H24 117.3
C23 C24 H24 117.3
C24 C25 C26 124.4(2)
C24 C25 Cl2' 118.7(3)
C26 C25 Cl2' 113.7(2)
C24 C25 Cl2 124.02(19)
C26 C25 Cl2 110.87(18)
Cl2' C25 Cl2 27.8(3)
F6 C26 F4 106.6(2)
F6 C26 F5 105.5(2)
F4 C26 F5 107.0(2)
F6 C26 C25 113.0(2)
F4 C26 C25 112.0(2)
F5 C26 C25 112.3(2)
C22 C27 H27A 109.5
C22 C27 H27B 109.5
H27A C27 H27B 109.5
C22 C27 H27C 109.5
H27A C27 H27C 109.5
H27B C27 H27C 109.5
C22 C28 H28A 109.5
C22 C28 H28B 109.5
H28A C28 H28B 109.5
C22 C28 H28C 109.5
H28A C28 H28C 109.5
H28B C28 H28C 109.5
C38 C29 N2 124.2(2)
C38 C29 C30 120.0(2)
N2 C29 C30 115.76(19)
C31 C30 C29 120.4(2)
C31 C30 H30 119.8
C29 C30 H30 119.8
C30 C31 C32 121.4(2)
C30 C31 H31 119.3
C32 C31 H31 119.3
C31 C32 C37 118.5(2)
C31 C32 C33 122.7(3)
C37 C32 C33 118.8(2)
C34 C33 C32 120.5(3)
C34 C33 H33 119.7
C32 C33 H33 119.7
C33 C34 C35 120.8(2)
C33 C34 H34 119.6
C35 C34 H34 119.6
C36 C35 C34 120.8(3)
C36 C35 H35 119.6
C34 C35 H35 119.6
C35 C36 C37 120.2(3)
C35 C36 H36 119.9
C37 C36 H36 119.9
C32 C37 C36 118.9(2)
C32 C37 C38 119.5(2)
C36 C37 C38 121.6(2)
C29 C38 C37 120.2(2)
C29 C38 H38 119.9
C37 C38 H38 119.9

loop_
_geom_bond_atom_site_label_1
_geom_bond_atom_site_label_2
_geom_bond_distance
Cl1 C6 1.727(3)
Cl2 Cl2' 0.836(9)
Cl2 C25 1.759(3)
Cl2' C25 1.721(4)
F1 C7 1.321(3)
F2 C7 1.355(3)
F3 C7 1.318(4)
F4 C26 1.324(3)
F5 C26 1.344(3)
F6 C26 1.323(3)
O1 C1 1.228(2)
O2 C20 1.230(2)
N1 C1 1.358(3)
N1 C10 1.416(3)
N1 H1 0.86(3)
N2 C20 1.354(3)
N2 C29 1.413(3)
N2 H2A 0.82(2)
C1 C2 1.492(3)
C2 C3 1.517(3)
C2 C4 1.526(3)
C2 H2 1.0000
C3 C4 1.509(3)
C3 C8 1.518(3)
C3 C9 1.518(3)
C4 C5 1.472(3)
C4 H4 1.0000
C5 C6 1.319(3)
C5 H5 0.9500
C6 C7 1.495(4)
C8 H8A 0.9800
C8 H8B 0.9800
C8 H8C 0.9800
C9 H9A 0.9800
C9 H9B 0.9800
C9 H9C 0.9800
C10 C19 1.373(3)
C10 C11 1.417(3)
C11 C12 1.366(3)
C11 H11 0.9500
C12 C13 1.414(3)
C12 H12 0.9500
C13 C18 1.421(3)
C13 C14 1.422(3)
C14 C15 1.368(4)
C14 H14 0.9500
C15 C16 1.402(4)
C15 H15 0.9500
C16 C17 1.365(3)
C16 H16 0.9500
C17 C18 1.419(3)
C17 H17 0.9500
C18 C19 1.416(3)
C19 H19 0.9500
C20 C21 1.487(3)
C21 C22 1.528(3)
C21 C23 1.538(3)
C21 H21 1.0000
C22 C28 1.504(3)
C22 C27 1.508(3)
C22 C23 1.513(3)
C23 C24 1.467(3)
C23 H23 1.0000
C24 C25 1.313(3)
C24 H24 0.9500
C25 C26 1.478(3)
C27 H27A 0.9800
C27 H27B 0.9800
C27 H27C 0.9800
C28 H28A 0.9800
C28 H28B 0.9800
C28 H28C 0.9800
C29 C38 1.373(3)
C29 C30 1.422(3)
C30 C31 1.364(3)
C30 H30 0.9500
C31 C32 1.413(4)
C31 H31 0.9500
C32 C37 1.421(3)
C32 C33 1.424(3)
C33 C34 1.359(4)
C33 H33 0.9500
C34 C35 1.397(4)
C34 H34 0.9500
C35 C36 1.368(3)
C35 H35 0.9500
C36 C37 1.421(3)
C36 H36 0.9500
C37 C38 1.427(3)
C38 H38 0.9500

loop_
_geom_hbond_atom_site_label_D
_geom_hbond_atom_site_label_H
_geom_hbond_atom_site_label_A
_geom_hbond_site_symmetry_A
_geom_hbond_distance_DH
_geom_hbond_distance_HA
_geom_hbond_distance_DA
_geom_hbond_angle_DHA
N1 H1 O2 . 0.86(3) 2.09(3) 2.932(2) 167(2)
N2 H2A O1 1_455 0.82(2) 2.19(3) 3.003(2) 169(2)

loop_
_geom_torsion_atom_site_label_1
_geom_torsion_atom_site_label_2
_geom_torsion_atom_site_label_3
_geom_torsion_atom_site_label_4
_geom_torsion
C10 N1 C1 O1 3.6(4)
C10 N1 C1 C2 -174.8(2)
O1 C1 C2 C3 -72.5(3)
N1 C1 C2 C3 106.0(2)
O1 C1 C2 C4 -1.6(3)
N1 C1 C2 C4 176.88(19)
C1 C2 C3 C4 111.0(2)
C1 C2 C3 C8 0.5(3)
C4 C2 C3 C8 -110.5(2)
C1 C2 C3 C9 -142.4(2)
C4 C2 C3 C9 106.6(2)
C2 C3 C4 C5 -109.0(2)
C8 C3 C4 C5 0.3(3)
C9 C3 C4 C5 144.9(2)
C8 C3 C4 C2 109.3(2)
C9 C3 C4 C2 -106.2(2)
C1 C2 C4 C5 1.6(3)
C3 C2 C4 C5 111.2(2)
C1 C2 C4 C3 -109.5(2)
C3 C4 C5 C6 -158.2(2)
C2 C4 C5 C6 130.7(2)
C4 C5 C6 C7 -177.3(2)
C4 C5 C6 Cl1 0.2(4)
C5 C6 C7 F3 -7.5(4)
Cl1 C6 C7 F3 174.77(19)
C5 C6 C7 F1 -130.9(3)
Cl1 C6 C7 F1 51.3(3)
C5 C6 C7 F2 111.1(3)
Cl1 C6 C7 F2 -66.6(3)
C1 N1 C10 C19 -8.9(4)
C1 N1 C10 C11 170.2(2)
C19 C10 C11 C12 1.2(3)
N1 C10 C11 C12 -178.0(2)
C10 C11 C12 C13 0.6(3)
C11 C12 C13 C18 -1.0(3)
C11 C12 C13 C14 177.7(2)
C12 C13 C14 C15 -177.3(2)
C18 C13 C14 C15 1.3(3)
C13 C14 C15 C16 -0.8(4)
C14 C15 C16 C17 -0.5(4)
C15 C16 C17 C18 1.3(4)
C16 C17 C18 C19 177.8(2)
C16 C17 C18 C13 -0.8(3)
C12 C13 C18 C19 -0.4(3)
C14 C13 C18 C19 -179.1(2)
C12 C13 C18 C17 178.2(2)
C14 C13 C18 C17 -0.5(3)
N1 C10 C19 C18 176.51(19)
C11 C10 C19 C18 -2.6(3)
C17 C18 C19 C10 -176.4(2)
C13 C18 C19 C10 2.2(3)
C29 N2 C20 O2 -4.7(3)
C29 N2 C20 C21 172.35(19)
O2 C20 C21 C22 66.2(3)
N2 C20 C21 C22 -110.9(2)
O2 C20 C21 C23 -4.4(3)
N2 C20 C21 C23 178.52(18)
C20 C21 C22 C28 139.9(2)
C23 C21 C22 C28 -107.9(2)
C20 C21 C22 C27 -1.7(3)
C23 C21 C22 C27 110.5(2)
C20 C21 C22 C23 -112.2(2)
C28 C22 C23 C24 -143.1(2)
C27 C22 C23 C24 2.5(3)
C21 C22 C23 C24 111.6(2)
C28 C22 C23 C21 105.3(2)
C27 C22 C23 C21 -109.1(2)
C20 C21 C23 C24 -1.9(3)
C22 C21 C23 C24 -110.2(2)
C20 C21 C23 C22 108.3(2)
C22 C23 C24 C25 160.7(2)
C21 C23 C24 C25 -127.2(3)
C23 C24 C25 C26 -176.4(2)
C23 C24 C25 Cl2' 25.3(7)
C23 C24 C25 Cl2 -6.8(5)
Cl2 Cl2' C25 C24 -109.3(6)
Cl2 Cl2' C25 C26 90.1(4)
Cl2' Cl2 C25 C24 87.8(6)
Cl2' Cl2 C25 C26 -101.4(4)
C24 C25 C26 F6 120.5(3)
Cl2' C25 C26 F6 -80.2(7)
Cl2 C25 C26 F6 -50.2(4)
C24 C25 C26 F4 0.1(4)
Cl2' C25 C26 F4 159.4(7)
Cl2 C25 C26 F4 -170.7(4)
C24 C25 C26 F5 -120.3(3)
Cl2' C25 C26 F5 39.0(7)
Cl2 C25 C26 F5 68.9(4)
C20 N2 C29 C38 12.2(3)
C20 N2 C29 C30 -166.7(2)
C38 C29 C30 C31 0.6(3)
N2 C29 C30 C31 179.5(2)
C29 C30 C31 C32 0.2(3)
C30 C31 C32 C37 -0.8(4)
C30 C31 C32 C33 178.9(2)
C31 C32 C33 C34 179.6(2)
C37 C32 C33 C34 -0.7(4)
C32 C33 C34 C35 0.5(4)
C33 C34 C35 C36 -0.4(4)
C34 C35 C36 C37 0.5(4)
C31 C32 C37 C36 -179.5(2)
C33 C32 C37 C36 0.8(3)
C31 C32 C37 C38 0.8(3)
C33 C32 C37 C38 -179.0(2)
C35 C36 C37 C32 -0.7(3)
C35 C36 C37 C38 179.0(2)
N2 C29 C38 C37 -179.50(19)
C30 C29 C38 C37 -0.6(3)
C32 C37 C38 C29 -0.1(3)
C36 C37 C38 C29 -179.8(2)
